data_7030088
loop_
_publ_author_name
'Onwudiwe, Damian C.'
'Strydom, Christien A.'
'Oluwafemi, Oluwatobi S.'
'Hosten, Eric'
'Jordaan, Anine'

_publ_section_title
;
 Synthesis, spectral and thermal studies of pyridyl adducts of Zn(ii) and
 Cd(ii) dithiocarbamates, and their use as single source precursors for
 ZnS and CdS nanoparticles.
;
_journal_issue 23
_journal_name_full 'Dalton transactions (Cambridge, England : 2003)'
_journal_page_first 8703
_journal_page_last 8712
_journal_paper_doi 10.1039/c4dt00610k
_journal_volume 43
_journal_year 2014
_chemical_formula_moiety 'C23 H25 N3 S4 Zn'
_chemical_formula_sum 'C23 H25 N3 S4 Zn'
_chemical_formula_weight 537.07
_chemical_melting_point 463
_chemical_name_common 'Damian (5) Znmepyd (2nd try)'
_chemical_name_systematic 'bis(N-ethyl-N-phenyldithiocarbamato-k^2^S,S')(pyridine)zinc (II)'
_space_group_crystal_system trigonal
_space_group_IT_number 152
_space_group_name_Hall 'P 31 2"'
_space_group_name_H-M_alt 'P 31 2 1'
_symmetry_space_group_name_Hall 'P 31 2"'
_symmetry_space_group_name_H-M 'P 31 2 1'
_atom_sites_solution_hydrogens geom
_audit_creation_method SHELXL-2012
_cell_angle_alpha 90
_cell_angle_beta 90
_cell_angle_gamma 120
_cell_formula_units_Z 3
_cell_length_a 8.608(5)
_cell_length_b 8.608(5)
_cell_length_c 29.162(5)
_cell_measurement_reflns_used 132
_cell_measurement_temperature 200(2)
_cell_measurement_theta_max 24.4919
_cell_measurement_theta_min 3.4500
_cell_volume 1871.3(16)
_computing_cell_refinement 'APEX2 v2011.4-1 (Bruker AXS)'
_computing_data_collection 'Bruker Instrument Service v2011.4.0.0'
_computing_data_reduction 'SAINT V7.68A (Bruker AXS, 2009)'
_computing_structure_refinement 'SHELXL-2012 (Sheldrick, 2012)'
_computing_structure_solution 'SHELXS-97 (Sheldrick, 2008)'
_diffrn_ambient_temperature 200(2)
_diffrn_detector_area_resol_mean 8.3333
_diffrn_measured_fraction_theta_full 0.999
_diffrn_measured_fraction_theta_max 0.996
_diffrn_measurement_device_type 'Bruker APEX-II CCD'
_diffrn_measurement_method '\f and \w scans'
_diffrn_radiation_monochromator graphite
_diffrn_radiation_type MoK\a
_diffrn_radiation_wavelength 0.71069
_diffrn_reflns_av_R_equivalents 0.0158
_diffrn_reflns_av_unetI/netI 0.0256
_diffrn_reflns_Laue_measured_fraction_full 0.999
_diffrn_reflns_Laue_measured_fraction_max 0.996
_diffrn_reflns_limit_h_max 11
_diffrn_reflns_limit_h_min -11
_diffrn_reflns_limit_k_max 10
_diffrn_reflns_limit_k_min -10
_diffrn_reflns_limit_l_max 38
_diffrn_reflns_limit_l_min -31
_diffrn_reflns_number 11163
_diffrn_reflns_point_group_measured_fraction_full 0.992
_diffrn_reflns_point_group_measured_fraction_max 0.989
_diffrn_reflns_theta_full 25.240
_diffrn_reflns_theta_max 28.281
_diffrn_reflns_theta_min 2.095
_diffrn_source 'sealed tube'
_exptl_absorpt_coefficient_mu 1.335
_exptl_absorpt_correction_T_max 0.85
_exptl_absorpt_correction_T_min 0.73
_exptl_absorpt_correction_type numerical
_exptl_absorpt_process_details 'SADABS V2008/1 (Bruker AXS)'
_exptl_crystal_colour colourless
_exptl_crystal_density_diffrn 1.430
_exptl_crystal_density_method 'not measured'
_exptl_crystal_description block
_exptl_crystal_F_000 834
_exptl_crystal_size_max 0.349
_exptl_crystal_size_mid 0.221
_exptl_crystal_size_min 0.122
_refine_diff_density_max 0.201
_refine_diff_density_min -0.233
_refine_diff_density_rms 0.037
_refine_ls_abs_structure_details
;
Refined as an inversion twin.
;
_refine_ls_abs_structure_Flack 0.016(13)
_refine_ls_extinction_method none
_refine_ls_goodness_of_fit_ref 1.065
_refine_ls_hydrogen_treatment constr
_refine_ls_matrix_type full
_refine_ls_number_parameters 164
_refine_ls_number_reflns 3082
_refine_ls_number_restraints 0
_refine_ls_restrained_S_all 1.065
_refine_ls_R_factor_all 0.0252
_refine_ls_R_factor_gt 0.0230
_refine_ls_shift/su_max 0.001
_refine_ls_shift/su_mean 0.000
_refine_ls_structure_factor_coef Fsqd
_refine_ls_weighting_details
;
w=1/[\s^2^(Fo^2^)+(0.0271P)^2^+0.0624P]
where P=(Fo^2^+2Fc^2^)/3
;
_refine_ls_weighting_scheme calc
_refine_ls_wR_factor_gt 0.0528
_refine_ls_wR_factor_ref 0.0535
_reflns_Friedel_coverage 0.676
_reflns_Friedel_fraction_full 0.981
_reflns_Friedel_fraction_max 0.980
_reflns_number_gt 2910
_reflns_number_total 3082
_reflns_threshold_expression 'I > 2\s(I)'
_cod_data_source_file c4dt00610k1.cif
_cod_data_source_block ca160
_cod_depositor_comments 'Adding full bibliography for 7030088.cif.'
_cod_original_cell_volume 1871(2)
_cod_database_code 7030088
_shelx_space_group_comment
;
The symmetry employed for this shelxl refinement is uniquely defined
by the following loop, which should always be used as a source of
symmetry information in preference to the above space-group names.
They are only intended as comments.
;
_shelx_estimated_absorpt_t_min 0.653
_shelx_estimated_absorpt_t_max 0.854
_shelxl_version_number 2012-9

loop_
_space_group_symop_operation_xyz
'x, y, z'
'-y, x-y, z+1/3'
'-x+y, -x, z+2/3'
'y, x, -z'
'-x, -x+y, -z+1/3'
'x-y, -y, -z+2/3'

loop_
_atom_site_label
_atom_site_type_symbol
_atom_site_fract_x
_atom_site_fract_y
_atom_site_fract_z
_atom_site_U_iso_or_equiv
_atom_site_adp_type
_atom_site_occupancy
_atom_site_site_symmetry_order
_atom_site_calc_flag
_atom_site_refinement_flags_posn
_atom_site_refinement_flags_adp
_atom_site_refinement_flags_occupancy
_atom_site_disorder_assembly
_atom_site_disorder_group
Zn1 Zn 0.68355(3) 0.68355(3) 0.0000 0.03427(10) Uani 1 2 d S T P . .
S1 S 0.59064(7) 0.60694(8) 0.07679(2) 0.03919(14) Uani 1 1 d . . . . .
S2 S 0.43078(8) 0.75966(8) 0.01515(2) 0.04081(14) Uani 1 1 d . . . . .
N1 N 0.3064(3) 0.6319(4) 0.09897(7) 0.0610(7) Uani 1 1 d . . . . .
N2 N 0.9230(3) 0.9230(3) 0.0000 0.0304(5) Uani 1 2 d S T P . .
C1 C 0.4300(3) 0.6647(3) 0.06694(7) 0.0366(5) Uani 1 1 d . . . . .
C11 C 0.3052(4) 0.5464(4) 0.14164(7) 0.0496(7) Uani 1 1 d . . . . .
C12 C 0.3705(4) 0.6498(5) 0.18097(9) 0.0584(7) Uani 1 1 d . . . . .
H12 H 0.4197 0.7762 0.1801 0.070 Uiso 1 1 calc R U . . .
C13 C 0.3613(5) 0.5618(6) 0.22176(9) 0.0746(11) Uani 1 1 d . . . . .
H13 H 0.4039 0.6291 0.2493 0.090 Uiso 1 1 calc R U . . .
C14 C 0.2921(5) 0.3805(6) 0.22288(10) 0.0769(11) Uani 1 1 d . . . . .
H14 H 0.2882 0.3234 0.2511 0.092 Uiso 1 1 calc R U . . .
C15 C 0.2282(5) 0.2800(5) 0.18365(11) 0.0770(10) Uani 1 1 d . . . . .
H15 H 0.1810 0.1539 0.1845 0.092 Uiso 1 1 calc R U . . .
C16 C 0.2332(4) 0.3650(5) 0.14267(10) 0.0642(8) Uani 1 1 d . . . . .
H16 H 0.1864 0.2967 0.1154 0.077 Uiso 1 1 calc R U . . .
C21 C 1.0796(3) 0.9250(3) -0.00060(7) 0.0368(5) Uani 1 1 d . . . . .
H21 H 1.0786 0.8142 -0.0011 0.044 Uiso 1 1 calc R U . . .
C22 C 1.2424(3) 1.0827(3) -0.00053(8) 0.0477(6) Uani 1 1 d . . . . .
H22 H 1.3518 1.0808 -0.0008 0.057 Uiso 1 1 calc R U . . .
C23 C 1.2427(4) 1.2427(4) 0.0000 0.0518(9) Uani 1 2 d S T P . .
H23 H 1.3531 1.3531 0.0000 0.062 Uiso 1 2 calc R U P . .
C2 C 0.1291(8) 0.6327(7) 0.08873(13) 0.0481(12) Uani 0.668(9) 1 d . . P A 1
H2A H 0.1105 0.6322 0.0552 0.058 Uiso 0.668(9) 1 calc R U P A 1
H2B H 0.0255 0.5250 0.1021 0.058 Uiso 0.668(9) 1 calc R U P A 1
C3 C 0.1459(8) 0.7973(8) 0.10947(15) 0.0702(17) Uani 0.668(9) 1 d . . P A 1
H3A H 0.2521 0.9025 0.0970 0.105 Uiso 0.668(9) 1 calc R U P A 1
H3B H 0.1580 0.7933 0.1428 0.105 Uiso 0.668(9) 1 calc R U P A 1
H3C H 0.0387 0.8050 0.1023 0.105 Uiso 0.668(9) 1 calc R U P A 1
C4 C 0.2283(10) 0.7517(10) 0.1013(2) 0.033(2) Uani 0.332(9) 1 d . . P A 2
H4A H 0.2742 0.8424 0.0765 0.040 Uiso 0.332(9) 1 calc R U P A 2
H4B H 0.2502 0.8123 0.1314 0.040 Uiso 0.332(9) 1 calc R U P A 2
C5 C 0.0319(14) 0.6132(13) 0.0945(3) 0.052(3) Uani 0.332(9) 1 d . . P A 2
H5A H 0.0163 0.5534 0.0649 0.078 Uiso 0.332(9) 1 calc R U P A 2
H5B H -0.0399 0.6727 0.0951 0.078 Uiso 0.332(9) 1 calc R U P A 2
H5C H -0.0075 0.5241 0.1192 0.078 Uiso 0.332(9) 1 calc R U P A 2

loop_
_atom_site_aniso_label
_atom_site_aniso_U_11
_atom_site_aniso_U_22
_atom_site_aniso_U_33
_atom_site_aniso_U_23
_atom_site_aniso_U_13
_atom_site_aniso_U_12
Zn1 0.03016(13) 0.03016(13) 0.02709(15) -0.00329(6) 0.00329(6) 0.00353(15)
S1 0.0382(3) 0.0469(3) 0.0330(2) 0.0099(2) 0.00892(19) 0.0218(3)
S2 0.0457(3) 0.0492(3) 0.0293(2) 0.0066(2) 0.0060(2) 0.0251(3)
N1 0.0778(17) 0.097(2) 0.0411(12) 0.0285(12) 0.0281(11) 0.0680(17)
N2 0.0275(9) 0.0275(9) 0.0256(11) -0.0012(5) 0.0012(5) 0.0057(10)
C1 0.0401(12) 0.0379(12) 0.0305(10) 0.0022(8) 0.0070(8) 0.0185(10)
C11 0.0496(15) 0.0752(19) 0.0360(11) 0.0203(11) 0.0190(10) 0.0401(15)
C12 0.0574(17) 0.085(2) 0.0447(14) 0.0056(13) 0.0138(12) 0.0448(17)
C13 0.071(2) 0.142(4) 0.0385(14) 0.0066(18) 0.0055(13) 0.074(2)
C14 0.067(2) 0.144(4) 0.0460(17) 0.043(2) 0.0243(14) 0.073(3)
C15 0.064(2) 0.087(3) 0.077(2) 0.0449(19) 0.0207(16) 0.0359(19)
C16 0.0631(19) 0.079(2) 0.0489(15) 0.0166(14) 0.0066(13) 0.0347(17)
C21 0.0356(12) 0.0349(12) 0.0351(11) -0.0025(8) -0.0006(8) 0.0139(10)
C22 0.0276(12) 0.0488(16) 0.0584(14) -0.0061(11) 0.0020(10) 0.0130(11)
C23 0.0354(12) 0.0354(12) 0.060(2) -0.0054(9) 0.0054(9) -0.0008(15)
C2 0.037(3) 0.065(3) 0.0430(19) 0.0120(18) 0.0077(19) 0.026(3)
C3 0.081(4) 0.098(4) 0.059(3) 0.002(2) 0.006(2) 0.066(3)
C4 0.034(4) 0.043(4) 0.031(3) 0.003(3) 0.006(3) 0.026(4)
C5 0.026(5) 0.068(6) 0.060(5) 0.015(4) 0.004(4) 0.021(5)

loop_
_atom_type_symbol
_atom_type_description
_atom_type_scat_dispersion_real
_atom_type_scat_dispersion_imag
_atom_type_scat_source
C C 0.0033 0.0016 'International Tables Vol C Tables 4.2.6.8 and 6.1.1.4'
H H 0.0000 0.0000 'International Tables Vol C Tables 4.2.6.8 and 6.1.1.4'
N N 0.0061 0.0033 'International Tables Vol C Tables 4.2.6.8 and 6.1.1.4'
S S 0.1246 0.1234 'International Tables Vol C Tables 4.2.6.8 and 6.1.1.4'
Zn Zn 0.2839 1.4301 'International Tables Vol C Tables 4.2.6.8 and 6.1.1.4'

loop_
_geom_angle_atom_site_label_1
_geom_angle_atom_site_label_2
_geom_angle_atom_site_label_3
_geom_angle
_geom_angle_site_symmetry_1
_geom_angle_site_symmetry_3
N2 Zn1 S1 108.022(19) . 4
N2 Zn1 S1 108.022(19) . .
S1 Zn1 S1 143.96(4) 4 .
N2 Zn1 S2 106.97(8) . 4
S1 Zn1 S2 72.555(17) 4 4
S1 Zn1 S2 96.84(2) . 4
N2 Zn1 S2 106.97(8) . .
S1 Zn1 S2 96.84(2) 4 .
S1 Zn1 S2 72.555(17) . .
S2 Zn1 S2 146.05(3) 4 .
C1 S1 Zn1 88.26(7) . .
C1 S2 Zn1 80.45(8) . .
C1 N1 C11 120.8(2) . .
C1 N1 C4 118.3(3) . .
C11 N1 C4 115.1(3) . .
C1 N1 C2 122.9(2) . .
C11 N1 C2 114.2(2) . .
C21 N2 C21 118.7(3) . 4
C21 N2 Zn1 120.65(13) . .
C21 N2 Zn1 120.65(13) 4 .
N1 C1 S1 119.68(17) . .
N1 C1 S2 121.94(18) . .
S1 C1 S2 118.36(12) . .
C16 C11 C12 121.6(2) . .
C16 C11 N1 119.1(3) . .
C12 C11 N1 119.2(3) . .
C11 C12 C13 117.6(3) . .
C11 C12 H12 121.2 . .
C13 C12 H12 121.2 . .
C14 C13 C12 121.1(3) . .
C14 C13 H13 119.4 . .
C12 C13 H13 119.4 . .
C13 C14 C15 120.6(3) . .
C13 C14 H14 119.7 . .
C15 C14 H14 119.7 . .
C14 C15 C16 119.2(4) . .
C14 C15 H15 120.4 . .
C16 C15 H15 120.4 . .
C11 C16 C15 119.9(3) . .
C11 C16 H16 120.0 . .
C15 C16 H16 120.0 . .
N2 C21 C22 122.2(2) . .
N2 C21 H21 118.9 . .
C22 C21 H21 118.9 . .
C23 C22 C21 118.5(3) . .
C23 C22 H22 120.7 . .
C21 C22 H22 120.7 . .
C22 C23 C22 119.8(3) . 4
C22 C23 H23 120.1 . .
C22 C23 H23 120.1 4 .
C3 C2 N1 107.4(4) . .
C3 C2 H2A 110.2 . .
N1 C2 H2A 110.2 . .
C3 C2 H2B 110.2 . .
N1 C2 H2B 110.2 . .
H2A C2 H2B 108.5 . .
C2 C3 H3A 109.5 . .
C2 C3 H3B 109.5 . .
H3A C3 H3B 109.5 . .
C2 C3 H3C 109.5 . .
H3A C3 H3C 109.5 . .
H3B C3 H3C 109.5 . .
N1 C4 C5 99.3(6) . .
N1 C4 H4A 111.9 . .
C5 C4 H4A 111.9 . .
N1 C4 H4B 111.9 . .
C5 C4 H4B 111.9 . .
H4A C4 H4B 109.6 . .
C4 C5 H5A 109.5 . .
C4 C5 H5B 109.5 . .
H5A C5 H5B 109.5 . .
C4 C5 H5C 109.5 . .
H5A C5 H5C 109.5 . .
H5B C5 H5C 109.5 . .

loop_
_geom_bond_atom_site_label_1
_geom_bond_atom_site_label_2
_geom_bond_distance
_geom_bond_site_symmetry_2
Zn1 N2 2.061(3) .
Zn1 S1 2.3583(15) 4
Zn1 S1 2.3583(15) .
Zn1 S2 2.6046(16) 4
Zn1 S2 2.6047(16) .
S1 C1 1.711(3) .
S2 C1 1.716(2) .
N1 C1 1.336(3) .
N1 C11 1.443(3) .
N1 C4 1.488(8) .
N1 C2 1.559(6) .
N2 C21 1.340(3) .
N2 C21 1.340(3) 4
C11 C16 1.362(5) .
C11 C12 1.387(4) .
C12 C13 1.391(4) .
C12 H12 0.9500 .
C13 C14 1.364(6) .
C13 H13 0.9500 .
C14 C15 1.373(5) .
C14 H14 0.9500 .
C15 C16 1.391(4) .
C15 H15 0.9500 .
C16 H16 0.9500 .
C21 C22 1.380(3) .
C21 H21 0.9500 .
C22 C23 1.376(3) .
C22 H22 0.9500 .
C23 C22 1.376(3) 4
C23 H23 0.9500 .
C2 C3 1.480(7) .
C2 H2A 0.9900 .
C2 H2B 0.9900 .
C3 H3A 0.9800 .
C3 H3B 0.9800 .
C3 H3C 0.9800 .
C4 C5 1.517(12) .
C4 H4A 0.9900 .
C4 H4B 0.9900 .
C5 H5A 0.9800 .
C5 H5B 0.9800 .
C5 H5C 0.9800 .

loop_
_geom_hbond_atom_site_label_D
_geom_hbond_atom_site_label_H
_geom_hbond_atom_site_label_A
_geom_hbond_distance_DH
_geom_hbond_distance_HA
_geom_hbond_distance_DA
_geom_hbond_angle_DHA
C2 H2A S2 0.99 2.67 3.115(5) 107.4

loop_
_geom_torsion_atom_site_label_1
_geom_torsion_atom_site_label_2
_geom_torsion_atom_site_label_3
_geom_torsion_atom_site_label_4
_geom_torsion
_geom_torsion_site_symmetry_1
_geom_torsion_site_symmetry_4
C11 N1 C1 S1 -0.7(4) . .
C4 N1 C1 S1 151.1(4) . .
C2 N1 C1 S1 -163.6(3) . .
C11 N1 C1 S2 177.9(2) . .
C4 N1 C1 S2 -30.3(5) . .
C2 N1 C1 S2 15.0(4) . .
Zn1 S1 C1 N1 172.6(2) . .
Zn1 S1 C1 S2 -6.10(13) . .
Zn1 S2 C1 N1 -173.0(2) . .
Zn1 S2 C1 S1 5.60(12) . .
C1 N1 C11 C16 -79.7(4) . .
C4 N1 C11 C16 127.6(4) . .
C2 N1 C11 C16 84.5(3) . .
C1 N1 C11 C12 103.0(3) . .
C4 N1 C11 C12 -49.7(5) . .
C2 N1 C11 C12 -92.8(4) . .
C16 C11 C12 C13 0.5(4) . .
N1 C11 C12 C13 177.8(2) . .
C11 C12 C13 C14 0.6(4) . .
C12 C13 C14 C15 -0.6(4) . .
C13 C14 C15 C16 -0.6(5) . .
C12 C11 C16 C15 -1.7(4) . .
N1 C11 C16 C15 -178.9(3) . .
C14 C15 C16 C11 1.7(4) . .
C21 N2 C21 C22 0.12(16) 4 .
Zn1 N2 C21 C22 -179.88(16) . .
N2 C21 C22 C23 -0.2(3) . .
C21 C22 C23 C22 0.12(15) . 4
C1 N1 C2 C3 -107.1(4) . .
C11 N1 C2 C3 89.1(4) . .
C4 N1 C2 C3 -11.5(4) . .
C1 N1 C4 C5 121.6(5) . .
C11 N1 C4 C5 -85.0(5) . .
C2 N1 C4 C5 13.2(4) . .
